data_4311528
loop_
_publ_author_name
'Akira Wada'
'Yasutaka Honda'
'Syuhei Yamaguchi'
'Shigenori Nagatomo'
'Teizo Kitagawa'
'Koichiro Jitsukawa'
'Hideki Masuda'

_publ_contact_author_address
;
       Department of Applied Chemistry
       Graduate School of Engineering
       Nagoya Institute of Technology
       Gokiso-cho, Showa-ku, Nagoya 466 - 8555
       Japan
;
_publ_contact_author_email ' masuda@ach.nitech.ac.jp '
_publ_contact_author_fax ' +81-52-735-5209 '
_publ_contact_author_name ' Hideki Masuda '
_publ_contact_author_phone ' +81-52-735-5228 '
_publ_section_title
;
 Steric and Hydrogen-Bonding Effects on the Stability of Copper Complexes
 with Small Molecules
;
_journal_name_full 'Inorganic Chemistry'
_journal_page_first 5725
_journal_page_last 5735
_journal_paper_doi 10.1021/ic0496572
_journal_volume 43
_journal_year 2004
_chemical_formula_sum 'C18 H20 Cl Cu N9 O4'
_chemical_formula_weight 525.41
_space_group_IT_number 14
_symmetry_cell_setting monoclinic
_symmetry_Int_Tables_number 14
_symmetry_space_group_name_Hall '-P 2yn'
_symmetry_space_group_name_H-M 'P 1 21/n 1'
_audit_creation_date 'Thu Jan 22 20:58:31 2004'
_audit_creation_method 'by teXsan'
_cell_angle_alpha 90
_cell_angle_beta 115.107(1)
_cell_angle_gamma 90
_cell_formula_units_Z 4
_cell_length_a 13.175(2)
_cell_length_b 14.053(3)
_cell_length_c 13.558(2)
_cell_measurement_temperature 273.2
_cell_volume 2273.1(7)
_computing_data_reduction 'teXsan Ver. 1.11'
_computing_publication_material 'teXsan Ver. 1.11'
_computing_structure_refinement 'teXsan Ver. 1.10'
_computing_structure_solution SIR92
_diffrn_measured_fraction_theta_full 0.9992
_diffrn_measured_fraction_theta_max 0.9992
_diffrn_radiation_type 'Mo K\a'
_diffrn_radiation_wavelength 0.7107
_diffrn_reflns_av_R_equivalents 0.047
_diffrn_reflns_limit_h_max 13
_diffrn_reflns_limit_h_min -15
_diffrn_reflns_limit_k_max 0
_diffrn_reflns_limit_k_min -16
_diffrn_reflns_limit_l_max 15
_diffrn_reflns_limit_l_min 0
_diffrn_reflns_number 4033
_diffrn_reflns_theta_full 24.27
_diffrn_reflns_theta_max 24.27
_exptl_absorpt_coefficient_mu 1.123
_exptl_absorpt_correction_type none
_exptl_crystal_colour green
_exptl_crystal_density_diffrn 1.535
_exptl_crystal_density_method 'not measured'
_exptl_crystal_description prism
_exptl_crystal_size_max 0.350
_exptl_crystal_size_mid 0.250
_exptl_crystal_size_min 0.150
_refine_diff_density_max 0.53
_refine_diff_density_min -0.28
_refine_ls_extinction_method none
_refine_ls_goodness_of_fit_ref 1.107
_refine_ls_hydrogen_treatment noref
_refine_ls_number_parameters 298
_refine_ls_number_reflns 1425
_refine_ls_R_factor_gt 0.0566
_refine_ls_shift/su_max 0.0032
_refine_ls_structure_factor_coef F
_refine_ls_weighting_details 'w = 1/[\s^2^(Fo) + 0.00185|Fo|^2^]'
_refine_ls_weighting_scheme calc
_refine_ls_wR_factor_ref 0.0655
_reflns_number_gt 1425
_reflns_number_total 3685
_reflns_threshold_expression F^2^>2.0\s(F^2^)
_cod_data_source_file ic0496572si20040315_080223.cif
_cod_data_source_block 2a
_cod_depositor_comments
;
The following automatic conversions were performed:
data name '_geom_hbond_site_distance_dh' replaced with
'_geom_hbond_distance_DH' as specified in the replacement file
'/home/antanas/src/cod-tools/trunk/data/replacement-values/replacement_tags.lst'.

data
name '_geom_hbond_site_distance_ha' replaced with
'_geom_hbond_distance_HA' as specified in the replacement file
'/home/antanas/src/cod-tools/trunk/data/replacement-values/replacement_tags.lst'.

data
name '_geom_hbond_site_distance_da' replaced with
'_geom_hbond_distance_DA' as specified in the replacement file
'/home/antanas/src/cod-tools/trunk/data/replacement-values/replacement_tags.lst'.

Automatic conversion script
Id: cif_correct_tags 5005 2017-03-03 11:38:54Z antanas 
;
_cod_original_cell_volume 2273.1(6)
_cod_original_formula_sum 'C18 H20 Cl Cu N9 O4 '
_cod_database_code 4311528

loop_
_symmetry_equiv_pos_as_xyz
x,y,z
1/2-x,1/2+y,1/2-z
-x,-y,-z
1/2+x,1/2-y,1/2+z

loop_
_atom_site_label
_atom_site_type_symbol
_atom_site_fract_x
_atom_site_fract_y
_atom_site_fract_z
_atom_site_U_iso_or_equiv
_atom_site_adp_type
_atom_site_occupancy
_atom_site_calc_flag
_atom_site_refinement_flags
_atom_site_disorder_assembly
_atom_site_disorder_group
Cu(1) Cu 0.0407(1) 0.15411(10) 0.6925(1) 0.0498(4) Uani 1.00 d . . .
Cl(1) Cl -0.2444(3) 0.0952(3) 0.8591(3) 0.069(1) Uani 1.00 d . . .
O(1) O -0.1534(9) 0.1494(7) 0.9254(10) 0.148(5) Uani 1.00 d . . .
O(2) O -0.206(1) 0.0045(8) 0.860(1) 0.169(6) Uani 1.00 d . . .
O(3) O -0.3154(9) 0.0849(9) 0.9098(9) 0.141(5) Uani 1.00 d . . .
O(4) O -0.295(1) 0.128(1) 0.7601(9) 0.209(7) Uani 1.00 d . . .
N(1) N 0.1323(7) 0.0818(6) 0.8295(7) 0.049(3) Uani 1.00 d . . .
N(2) N 0.0421(7) 0.2550(6) 0.8111(7) 0.047(3) Uani 1.00 d . . .
N(3) N 0.1981(8) 0.1595(8) 0.6887(8) 0.057(3) Uani 1.00 d . . .
N(4) N -0.0682(7) 0.0445(7) 0.6656(9) 0.058(3) Uani 1.00 d . . .
N(5) N -0.0944(9) 0.3563(8) 0.6980(9) 0.098(4) Uani 1.00 d . . .
N(6) N 0.169(1) 0.2915(8) 0.5789(9) 0.086(4) Uani 1.00 d . . .
N(11) N -0.0489(8) 0.2202(7) 0.5563(8) 0.070(4) Uani 1.00 d . . .
N(12) N -0.0751(10) 0.1864(9) 0.469(1) 0.082(5) Uani 1.00 d . . .
N(13) N -0.105(1) 0.154(1) 0.384(1) 0.146(6) Uani 1.00 d . . .
C(1) C 0.1864(9) 0.1505(9) 0.9184(8) 0.056(4) Uani 1.00 d . . .
C(2) C 0.1121(9) 0.2315(8) 0.9137(10) 0.048(4) Uani 1.00 d . . .
C(3) C 0.120(1) 0.279(1) 1.0022(9) 0.067(5) Uani 1.00 d . . .
C(4) C 0.053(1) 0.357(1) 0.989(1) 0.083(6) Uani 1.00 d . . .
C(5) C -0.019(1) 0.3839(9) 0.888(1) 0.076(5) Uani 1.00 d . . .
C(6) C -0.0209(10) 0.3302(10) 0.800(1) 0.060(4) Uani 1.00 d . . .
C(7) C 0.215(1) 0.0250(9) 0.805(1) 0.069(5) Uani 1.00 d . . .
C(8) C 0.2672(10) 0.091(1) 0.754(1) 0.062(4) Uani 1.00 d . . .
C(9) C 0.377(1) 0.083(1) 0.769(1) 0.086(6) Uani 1.00 d . . .
C(10) C 0.415(1) 0.148(2) 0.714(1) 0.103(7) Uani 1.00 d . . .
C(11) C 0.346(2) 0.217(1) 0.652(1) 0.099(7) Uani 1.00 d . . .
C(12) C 0.236(1) 0.222(1) 0.639(1) 0.063(5) Uani 1.00 d . . .
C(13) C 0.056(1) 0.0174(9) 0.8547(10) 0.066(4) Uani 1.00 d . . .
C(14) C -0.0371(9) -0.0157(9) 0.749(1) 0.055(4) Uani 1.00 d . . .
C(15) C -0.094(1) -0.101(1) 0.743(1) 0.085(6) Uani 1.00 d . . .
C(16) C -0.186(2) -0.123(1) 0.649(2) 0.114(9) Uani 1.00 d . . .
C(17) C -0.217(1) -0.060(2) 0.567(2) 0.113(8) Uani 1.00 d . . .
C(18) C -0.159(1) 0.022(1) 0.576(1) 0.085(5) Uani 1.00 d . . .
H(1) H 0.2066 0.1166 0.9848 0.0715 Uiso 1.00 calc . . .
H(2) H 0.2512 0.1725 0.9127 0.0715 Uiso 1.00 calc . . .
H(3) H 0.1687 0.2591 1.0730 0.0845 Uiso 1.00 calc . . .
H(4) H 0.0565 0.3938 1.0500 0.0982 Uiso 1.00 calc . . .
H(5) H -0.0697 0.4362 0.8742 0.0867 Uiso 1.00 calc . . .
H(6) H -0.1389 0.4101 0.6841 0.1188 Uiso 1.00 calc . . .
H(7) H -0.0919 0.3217 0.6356 0.1188 Uiso 1.00 calc . . .
H(8) H 0.1791 -0.0262 0.7584 0.0886 Uiso 1.00 calc . . .
H(9) H 0.2712 0.0005 0.8723 0.0886 Uiso 1.00 calc . . .
H(10) H 0.4256 0.0348 0.8143 0.1126 Uiso 1.00 calc . . .
H(11) H 0.4888 0.1463 0.7181 0.1225 Uiso 1.00 calc . . .
H(12) H 0.3709 0.2629 0.6143 0.1288 Uiso 1.00 calc . . .
H(13) H 0.1962 0.3381 0.5475 0.1281 Uiso 1.00 calc . . .
H(14) H 0.0938 0.2954 0.5734 0.1063 Uiso 1.00 calc . . .
H(15) H 0.0979 -0.0365 0.8939 0.0832 Uiso 1.00 calc . . .
H(16) H 0.0261 0.0501 0.8968 0.0832 Uiso 1.00 calc . . .
H(17) H -0.0648 -0.1440 0.8054 0.1045 Uiso 1.00 calc . . .
H(18) H -0.2234 -0.1811 0.6446 0.1495 Uiso 1.00 calc . . .
H(19) H -0.2823 -0.0758 0.5045 0.1409 Uiso 1.00 calc . . .
H(20) H -0.1855 0.0641 0.5127 0.1111 Uiso 1.00 calc . . .

loop_
_atom_site_aniso_label
_atom_site_aniso_U_11
_atom_site_aniso_U_22
_atom_site_aniso_U_33
_atom_site_aniso_U_12
_atom_site_aniso_U_13
_atom_site_aniso_U_23
Cu(1) 0.0476(8) 0.0477(8) 0.0412(8) 0.0042(9) 0.0062(6) -0.0029(9)
Cl(1) 0.073(3) 0.069(3) 0.062(2) -0.003(2) 0.028(2) -0.011(2)
O(1) 0.122(8) 0.108(9) 0.15(1) -0.067(8) -0.008(8) -0.006(8)
O(2) 0.22(1) 0.095(9) 0.26(2) -0.008(10) 0.17(1) -0.039(10)
O(3) 0.138(9) 0.20(1) 0.117(9) -0.007(9) 0.083(8) -0.034(9)
O(4) 0.16(1) 0.36(2) 0.060(7) -0.01(1) 0.004(8) 0.08(1)
N(1) 0.048(6) 0.046(6) 0.041(6) -0.004(5) 0.007(5) 0.004(5)
N(2) 0.049(6) 0.043(6) 0.043(6) 0.014(5) 0.012(5) 0.001(5)
N(3) 0.055(6) 0.067(7) 0.053(6) -0.011(7) 0.027(6) -0.013(7)
N(4) 0.043(6) 0.055(7) 0.061(7) -0.011(5) 0.006(6) -0.017(6)
N(5) 0.101(9) 0.078(9) 0.079(9) 0.050(8) 0.006(8) -0.016(7)
N(6) 0.104(9) 0.064(8) 0.094(9) -0.025(7) 0.045(8) 0.011(7)
N(11) 0.085(8) 0.062(7) 0.040(7) 0.030(6) 0.004(6) 0.000(6)
N(12) 0.098(9) 0.08(1) 0.050(8) 0.012(7) 0.018(8) 0.000(7)
N(13) 0.23(2) 0.14(1) 0.056(9) -0.02(1) 0.04(1) -0.032(10)
C(1) 0.052(7) 0.062(8) 0.036(7) -0.005(8) 0.000(6) 0.010(7)
C(2) 0.042(7) 0.048(8) 0.038(8) 0.006(6) 0.002(6) 0.006(7)
C(3) 0.068(9) 0.08(1) 0.033(8) -0.014(8) 0.002(7) -0.012(8)
C(4) 0.08(1) 0.10(1) 0.07(1) -0.020(10) 0.027(9) -0.05(1)
C(5) 0.061(9) 0.069(10) 0.09(1) 0.011(7) 0.020(8) -0.024(9)
C(6) 0.048(8) 0.065(10) 0.049(8) -0.014(8) 0.005(7) -0.024(8)
C(7) 0.057(9) 0.067(10) 0.075(10) 0.026(8) 0.019(8) 0.007(8)
C(8) 0.038(8) 0.08(1) 0.058(8) 0.003(9) 0.010(7) -0.012(8)
C(9) 0.050(9) 0.12(1) 0.08(1) 0.006(9) 0.012(8) -0.009(10)
C(10) 0.06(1) 0.16(2) 0.11(2) -0.04(1) 0.05(1) -0.04(1)
C(11) 0.11(2) 0.11(2) 0.09(1) -0.05(1) 0.06(1) -0.05(1)
C(12) 0.06(1) 0.07(1) 0.07(1) -0.014(9) 0.040(8) -0.019(8)
C(13) 0.078(9) 0.054(9) 0.065(9) -0.002(8) 0.029(8) 0.011(7)
C(14) 0.044(8) 0.036(8) 0.08(1) -0.010(7) 0.025(8) -0.026(8)
C(15) 0.076(10) 0.060(10) 0.13(1) -0.003(9) 0.05(1) -0.02(1)
C(16) 0.10(2) 0.07(1) 0.20(2) -0.04(1) 0.09(2) -0.06(1)
C(17) 0.08(1) 0.11(2) 0.14(2) -0.06(1) 0.04(1) -0.10(1)
C(18) 0.046(8) 0.11(1) 0.08(1) -0.018(9) 0.009(8) -0.037(10)

loop_
_atom_type_symbol
_atom_type_description
_atom_type_scat_dispersion_real
_atom_type_scat_dispersion_imag
_atom_type_scat_source
Cu Cu 0.320 1.265
;International Tables for Crystallography
(1992, Vol. C, Tables 4.2.6.8 and 6.1.1.1)
;
C C 0.003 0.002
;International Tables for Crystallography
(1992, Vol. C, Tables 4.2.6.8 and 6.1.1.1)
;
N N 0.006 0.003
;International Tables for Crystallography
(1992, Vol. C, Tables 4.2.6.8 and 6.1.1.1)
;
O O 0.011 0.006
;International Tables for Crystallography
(1992, Vol. C, Tables 4.2.6.8 and 6.1.1.1)
;
H H 0.000 0.000
;International Tables for Crystallography
(1992, Vol. C, Table 6.1.1.2)
;
Cl Cl 0.148 0.159
;International Tables for Crystallography
(1992, Vol. C, Tables 4.2.6.8 and 6.1.1.1)
;

loop_
_geom_angle_atom_site_label_1
_geom_angle_atom_site_label_2
_geom_angle_atom_site_label_3
_geom_angle
_geom_angle_site_symmetry_1
_geom_angle_site_symmetry_2
_geom_angle_site_symmetry_3
_geom_angle_publ_flag
N(1) Cu(1) N(2) 80.2(4) . . . yes
N(1) Cu(1) N(3) 80.1(4) . . . yes
N(1) Cu(1) N(4) 83.3(4) . . . yes
N(1) Cu(1) N(11) 177.9(4) . . . yes
N(2) Cu(1) N(3) 107.5(3) . . . yes
N(2) Cu(1) N(4) 114.7(4) . . . yes
N(2) Cu(1) N(11) 101.8(4) . . . yes
N(3) Cu(1) N(4) 130.8(4) . . . yes
N(3) Cu(1) N(11) 99.6(4) . . . yes
N(4) Cu(1) N(11) 95.4(4) . . . yes
O(1) Cl(1) O(2) 107.0(8) . . . yes
O(1) Cl(1) O(3) 108.5(8) . . . yes
O(1) Cl(1) O(4) 113.5(9) . . . yes
O(2) Cl(1) O(3) 102.8(8) . . . yes
O(2) Cl(1) O(4) 111(1) . . . yes
O(3) Cl(1) O(4) 113.0(8) . . . yes
Cl(1) O(1) O(2) 36.3(5) . . . yes
Cl(1) O(1) O(3) 35.8(4) . . . yes
Cl(1) O(1) O(4) 32.2(5) . . . yes
O(2) O(1) O(3) 57.7(5) . . . yes
O(2) O(1) O(4) 59.3(6) . . . yes
O(3) O(1) O(4) 59.9(5) . . . yes
Cl(1) O(2) O(1) 36.7(5) . . . yes
Cl(1) O(2) O(3) 38.9(5) . . . yes
Cl(1) O(2) O(4) 33.4(5) . . . yes
O(1) O(2) O(3) 61.9(6) . . . yes
O(1) O(2) O(4) 61.1(6) . . . yes
O(3) O(2) O(4) 61.9(6) . . . yes
Cl(1) O(3) O(1) 35.7(4) . . . yes
Cl(1) O(3) O(2) 38.4(5) . . . yes
Cl(1) O(3) O(4) 32.4(4) . . . yes
O(1) O(3) O(2) 60.4(5) . . . yes
O(1) O(3) O(4) 60.1(5) . . . yes
O(2) O(3) O(4) 60.3(6) . . . yes
Cl(1) O(4) O(1) 34.3(5) . . . yes
Cl(1) O(4) O(2) 35.3(6) . . . yes
Cl(1) O(4) O(3) 34.6(5) . . . yes
O(1) O(4) O(2) 59.5(5) . . . yes
O(1) O(4) O(3) 60.0(5) . . . yes
O(2) O(4) O(3) 57.8(5) . . . yes
Cu(1) N(1) C(1) 108.6(7) . . . yes
Cu(1) N(1) C(7) 105.9(7) . . . yes
Cu(1) N(1) C(13) 108.7(6) . . . yes
C(1) N(1) C(7) 112.7(9) . . . yes
C(1) N(1) C(13) 110.5(9) . . . yes
C(7) N(1) C(13) 110.3(9) . . . yes
Cu(1) N(2) N(5) 98.9(4) . . . yes
Cu(1) N(2) C(2) 113.5(8) . . . yes
Cu(1) N(2) C(6) 129.9(8) . . . yes
N(5) N(2) C(2) 147.4(8) . . . yes
N(5) N(2) C(6) 31.1(6) . . . yes
C(2) N(2) C(6) 116(1) . . . yes
Cu(1) N(3) C(8) 110.9(8) . . . yes
Cu(1) N(3) C(12) 128.6(10) . . . yes
C(8) N(3) C(12) 120(1) . . . yes
Cu(1) N(4) C(14) 113.0(8) . . . yes
Cu(1) N(4) C(18) 129(1) . . . yes
C(14) N(4) C(18) 117(1) . . . yes
N(2) N(5) C(6) 30.0(6) . . . yes
Cu(1) N(11) N(12) 124.0(9) . . . yes
N(11) N(12) N(13) 176(1) . . . yes
N(1) C(1) C(2) 112.7(8) . . . yes
N(2) C(2) C(1) 112(1) . . . yes
N(2) C(2) C(3) 124(1) . . . yes
N(2) C(2) C(6) 31.4(5) . . . yes
C(1) C(2) C(3) 123(1) . . . yes
C(1) C(2) C(6) 143.8(9) . . . yes
C(3) C(2) C(6) 92.8(8) . . . yes
C(2) C(3) C(4) 119(1) . . . yes
C(3) C(4) C(5) 119(1) . . . yes
C(4) C(5) C(6) 117(1) . . . yes
N(2) C(6) N(5) 118(1) . . . yes
N(2) C(6) C(2) 32.3(6) . . . yes
N(2) C(6) C(5) 123(1) . . . yes
N(5) C(6) C(2) 151(1) . . . yes
N(5) C(6) C(5) 117(1) . . . yes
C(2) C(6) C(5) 91.1(9) . . . yes
N(1) C(7) C(8) 107.1(10) . . . yes
N(3) C(8) C(7) 115(1) . . . yes
N(3) C(8) C(9) 121(1) . . . yes
C(7) C(8) C(9) 123(1) . . . yes
C(8) C(9) C(10) 117(1) . . . yes
C(9) C(10) C(11) 120(1) . . . yes
C(10) C(11) C(12) 120(1) . . . yes
N(3) C(12) N(6) 120(1) . . . yes
N(3) C(12) C(11) 119(1) . . . yes
N(6) C(12) C(11) 119(1) . . . yes
N(1) C(13) C(14) 109.1(10) . . . yes
N(4) C(14) C(13) 116(1) . . . yes
N(4) C(14) C(15) 122(1) . . . yes
N(4) C(14) C(18) 31.3(6) . . . yes
C(13) C(14) C(15) 121(1) . . . yes
C(13) C(14) C(18) 147(1) . . . yes
C(15) C(14) C(18) 90.9(9) . . . yes
C(14) C(15) C(16) 118(1) . . . yes
C(15) C(16) C(17) 118(1) . . . yes
C(16) C(17) C(18) 121(1) . . . yes
N(4) C(18) C(14) 31.3(6) . . . yes
N(4) C(18) C(17) 122(1) . . . yes
C(14) C(18) C(17) 90(1) . . . yes

loop_
_geom_bond_atom_site_label_1
_geom_bond_atom_site_label_2
_geom_bond_distance
_geom_bond_site_symmetry_1
_geom_bond_site_symmetry_2
_geom_bond_publ_flag
Cu(1) N(1) 2.009(8) . . yes
Cu(1) N(2) 2.138(9) . . yes
Cu(1) N(3) 2.097(9) . . yes
Cu(1) N(4) 2.029(9) . . yes
Cu(1) N(11) 1.954(9) . . yes
Cl(1) O(1) 1.382(9) . . yes
Cl(1) O(2) 1.37(1) . . yes
Cl(1) O(3) 1.38(1) . . yes
Cl(1) O(4) 1.30(1) . . yes
O(1) O(2) 2.21(2) . . yes
O(1) O(3) 2.24(1) . . yes
O(1) O(4) 2.25(2) . . yes
O(2) O(3) 2.15(2) . . yes
O(2) O(4) 2.21(2) . . yes
O(3) O(4) 2.24(2) . . yes
N(1) C(1) 1.47(1) . . yes
N(1) C(7) 1.50(1) . . yes
N(1) C(13) 1.49(1) . . yes
N(2) N(5) 2.30(1) . . yes
N(2) C(2) 1.34(1) . . yes
N(2) C(6) 1.31(1) . . yes
N(3) C(8) 1.36(1) . . yes
N(3) C(12) 1.33(1) . . yes
N(4) C(14) 1.33(1) . . yes
N(4) C(18) 1.34(1) . . yes
N(5) C(6) 1.36(1) . . yes
N(6) C(12) 1.33(1) . . yes
N(11) N(12) 1.19(1) . . yes
N(12) N(13) 1.13(1) . . yes
C(1) C(2) 1.48(1) . . yes
C(2) C(3) 1.34(2) . . yes
C(2) C(6) 2.26(2) . . yes
C(3) C(4) 1.37(2) . . yes
C(4) C(5) 1.35(2) . . yes
C(5) C(6) 1.41(2) . . yes
C(7) C(8) 1.49(2) . . yes
C(8) C(9) 1.38(2) . . yes
C(9) C(10) 1.39(2) . . yes
C(10) C(11) 1.35(2) . . yes
C(11) C(12) 1.39(2) . . yes
C(13) C(14) 1.51(2) . . yes
C(14) C(15) 1.40(2) . . yes
C(14) C(18) 2.28(2) . . yes
C(15) C(16) 1.37(2) . . yes
C(16) C(17) 1.33(2) . . yes
C(17) C(18) 1.37(2) . . yes

loop_
_geom_hbond_atom_site_label_D
_geom_hbond_atom_site_label_H
_geom_hbond_atom_site_label_A
_geom_hbond_site_symmetry_D
_geom_hbond_site_symmetry_H
_geom_hbond_site_symmetry_A
_geom_hbond_distance_DH
_geom_hbond_distance_HA
_geom_hbond_distance_DA
_geom_hbond_angle_DHA
_geom_hbond_publ_flag
N(5) H(7) N(11) . . . 0.989 2.007 2.95(1) 158.099 no
N(6) H(14) N(11) . . . 0.968 2.082 2.94(1) 146.203 no
N(6) H(14) N(12) . . . 0.968 2.575 3.27(1) 128.974 no
N(6) H(13) O(3) . . 4_554 0.929 2.106 2.95(1) 150.402 no

loop_
_geom_torsion_atom_site_label_1
_geom_torsion_atom_site_label_2
_geom_torsion_atom_site_label_3
_geom_torsion_atom_site_label_4
_geom_torsion
_geom_torsion_site_symmetry_1
_geom_torsion_site_symmetry_2
_geom_torsion_site_symmetry_3
_geom_torsion_site_symmetry_4
_geom_torsion_publ_flag
Cu(1) N(1) C(1) C(2) 39(1) . . . . yes
Cu(1) N(1) C(7) C(8) 48(1) . . . . yes
Cu(1) N(1) C(13) C(14) 32(1) . . . . yes
Cu(1) N(2) N(5) C(6) 175(1) . . . . yes
Cu(1) N(2) C(2) C(1) 10(1) . . . . yes
Cu(1) N(2) C(2) C(3) -173.9(10) . . . . yes
Cu(1) N(2) C(2) C(6) -174(1) . . . . yes
Cu(1) N(2) C(6) N(5) -5(1) . . . . yes
Cu(1) N(2) C(6) C(2) 173(1) . . . . yes
Cu(1) N(2) C(6) C(5) 172.1(9) . . . . yes
Cu(1) N(3) C(8) C(7) 4(1) . . . . yes
Cu(1) N(3) C(8) C(9) -176(1) . . . . yes
Cu(1) N(3) C(12) N(6) -2(1) . . . . yes
Cu(1) N(3) C(12) C(11) 175.9(9) . . . . yes
Cu(1) N(4) C(14) C(13) 12(1) . . . . yes
Cu(1) N(4) C(14) C(15) -173.3(9) . . . . yes
Cu(1) N(4) C(14) C(18) -175(1) . . . . yes
Cu(1) N(4) C(18) C(14) 174(1) . . . . yes
Cu(1) N(4) C(18) C(17) 173(1) . . . . yes
Cu(1) N(11) N(12) N(13) 115(27) . . . . yes
Cl(1) O(1) O(2) O(3) -40.5(6) . . . . yes
Cl(1) O(1) O(2) O(4) 31.2(7) . . . . yes
Cl(1) O(1) O(3) O(2) 41.0(7) . . . . yes
Cl(1) O(1) O(3) O(4) -29.6(7) . . . . yes
Cl(1) O(1) O(4) O(2) -35.1(7) . . . . yes
Cl(1) O(1) O(4) O(3) 32.9(7) . . . . yes
Cl(1) O(2) O(1) O(3) 40.5(6) . . . . yes
Cl(1) O(2) O(1) O(4) -31.2(7) . . . . yes
Cl(1) O(2) O(3) O(1) -38.2(6) . . . . yes
Cl(1) O(2) O(3) O(4) 32.2(7) . . . . yes
Cl(1) O(2) O(4) O(1) 34.2(7) . . . . yes
Cl(1) O(2) O(4) O(3) -37.5(7) . . . . yes
Cl(1) O(3) O(1) O(2) -41.0(7) . . . . yes
Cl(1) O(3) O(1) O(4) 29.6(7) . . . . yes
Cl(1) O(3) O(2) O(1) 38.2(6) . . . . yes
Cl(1) O(3) O(2) O(4) -32.2(7) . . . . yes
Cl(1) O(3) O(4) O(1) -32.7(7) . . . . yes
Cl(1) O(3) O(4) O(2) 38.2(8) . . . . yes
Cl(1) O(4) O(1) O(2) 35.1(7) . . . . yes
Cl(1) O(4) O(1) O(3) -32.9(7) . . . . yes
Cl(1) O(4) O(2) O(1) -34.2(7) . . . . yes
Cl(1) O(4) O(2) O(3) 37.5(7) . . . . yes
Cl(1) O(4) O(3) O(1) 32.7(7) . . . . yes
Cl(1) O(4) O(3) O(2) -38.2(8) . . . . yes
O(1) Cl(1) O(2) O(3) 114.2(9) . . . . yes
O(1) Cl(1) O(2) O(4) -124.6(10) . . . . yes
O(1) Cl(1) O(3) O(2) -113.1(9) . . . . yes
O(1) Cl(1) O(3) O(4) 126(1) . . . . yes
O(1) Cl(1) O(4) O(2) 120(1) . . . . yes
O(1) Cl(1) O(4) O(3) -124(1) . . . . yes
O(1) O(2) Cl(1) O(3) -114.2(9) . . . . yes
O(1) O(2) Cl(1) O(4) 124.6(10) . . . . yes
O(1) O(2) O(3) O(4) 70.4(6) . . . . yes
O(1) O(2) O(4) O(3) -71.7(6) . . . . yes
O(1) O(3) Cl(1) O(2) 113.1(9) . . . . yes
O(1) O(3) Cl(1) O(4) -126(1) . . . . yes
O(1) O(3) O(2) O(4) -70.4(6) . . . . yes
O(1) O(3) O(4) O(2) 70.8(6) . . . . yes
O(1) O(4) Cl(1) O(2) -120(1) . . . . yes
O(1) O(4) Cl(1) O(3) 124(1) . . . . yes
O(1) O(4) O(2) O(3) 71.7(6) . . . . yes
O(1) O(4) O(3) O(2) -70.8(6) . . . . yes
O(2) Cl(1) O(1) O(3) -110.2(10) . . . . yes
O(2) Cl(1) O(1) O(4) 123(1) . . . . yes
O(2) Cl(1) O(3) O(4) -120(1) . . . . yes
O(2) Cl(1) O(4) O(3) 115.1(10) . . . . yes
O(2) O(1) Cl(1) O(3) 110.2(10) . . . . yes
O(2) O(1) Cl(1) O(4) -123(1) . . . . yes
O(2) O(1) O(3) O(4) -70.7(7) . . . . yes
O(2) O(1) O(4) O(3) 68.0(6) . . . . yes
O(2) O(3) Cl(1) O(4) 120(1) . . . . yes
O(2) O(3) O(1) O(4) 70.7(7) . . . . yes
O(2) O(4) Cl(1) O(3) -115.1(10) . . . . yes
O(2) O(4) O(1) O(3) -68.0(6) . . . . yes
O(3) Cl(1) O(1) O(4) -126(1) . . . . yes
O(3) Cl(1) O(2) O(4) 121.3(9) . . . . yes
O(3) O(1) Cl(1) O(4) 126(1) . . . . yes
O(3) O(1) O(2) O(4) 71.6(6) . . . . yes
O(3) O(2) Cl(1) O(4) -121.3(9) . . . . yes
O(3) O(2) O(1) O(4) -71.6(6) . . . . yes
N(1) Cu(1) N(2) N(5) -167.4(5) . . . . yes
N(1) Cu(1) N(2) C(2) 9.0(7) . . . . yes
N(1) Cu(1) N(2) C(6) -164(1) . . . . yes
N(1) Cu(1) N(3) C(8) 19.1(8) . . . . yes
N(1) Cu(1) N(3) C(12) -156(1) . . . . yes
N(1) Cu(1) N(4) C(14) 5.8(8) . . . . yes
N(1) Cu(1) N(4) C(18) -168(1) . . . . yes
N(1) Cu(1) N(11) N(12) -8(12) . . . . yes
N(1) C(1) C(2) N(2) -32(1) . . . . yes
N(1) C(1) C(2) C(3) 151(1) . . . . yes
N(1) C(1) C(2) C(6) -36(1) . . . . yes
N(1) C(7) C(8) N(3) -34(1) . . . . yes
N(1) C(7) C(8) C(9) 146(1) . . . . yes
N(1) C(13) C(14) N(4) -30(1) . . . . yes
N(1) C(13) C(14) C(15) 155(1) . . . . yes
N(1) C(13) C(14) C(18) -37(1) . . . . yes
N(2) Cu(1) N(1) C(1) -25.4(7) . . . . yes
N(2) Cu(1) N(1) C(7) -146.7(7) . . . . yes
N(2) Cu(1) N(1) C(13) 94.8(7) . . . . yes
N(2) Cu(1) N(3) C(8) 95.4(8) . . . . yes
N(2) Cu(1) N(3) C(12) -79.8(10) . . . . yes
N(2) Cu(1) N(4) C(14) -70.1(9) . . . . yes
N(2) Cu(1) N(4) C(18) 115(1) . . . . yes
N(2) Cu(1) N(11) N(12) -176(1) . . . . yes
N(2) N(5) C(6) C(2) -1(1) . . . . yes
N(2) N(5) C(6) C(5) -177(1) . . . . yes
N(2) C(2) C(3) C(4) 0(1) . . . . yes
N(2) C(2) C(6) N(5) 1(1) . . . . yes
N(2) C(2) C(6) C(5) 178(1) . . . . yes
N(2) C(6) C(2) C(1) 7(1) . . . . yes
N(2) C(6) C(2) C(3) -179(1) . . . . yes
N(2) C(6) C(5) C(4) 1(1) . . . . yes
N(3) Cu(1) N(1) C(1) 84.5(7) . . . . yes
N(3) Cu(1) N(1) C(7) -36.8(7) . . . . yes
N(3) Cu(1) N(1) C(13) -155.3(8) . . . . yes
N(3) Cu(1) N(2) N(5) 116.3(5) . . . . yes
N(3) Cu(1) N(2) C(2) -67.3(8) . . . . yes
N(3) Cu(1) N(2) C(6) 119.3(10) . . . . yes
N(3) Cu(1) N(4) C(14) 76.6(9) . . . . yes
N(3) Cu(1) N(4) C(18) -98(1) . . . . yes
N(3) Cu(1) N(11) N(12) 73(1) . . . . yes
N(3) C(8) C(9) C(10) 0(2) . . . . yes
N(3) C(12) C(11) C(10) 0(2) . . . . yes
N(4) Cu(1) N(1) C(1) -142.0(7) . . . . yes
N(4) Cu(1) N(1) C(7) 96.7(7) . . . . yes
N(4) Cu(1) N(1) C(13) -21.8(7) . . . . yes
N(4) Cu(1) N(2) N(5) -89.5(6) . . . . yes
N(4) Cu(1) N(2) C(2) 86.9(8) . . . . yes
N(4) Cu(1) N(2) C(6) -86(1) . . . . yes
N(4) Cu(1) N(3) C(8) -53.1(10) . . . . yes
N(4) Cu(1) N(3) C(12) 131.7(10) . . . . yes
N(4) Cu(1) N(11) N(12) -59(1) . . . . yes
N(4) C(14) C(15) C(16) -1(1) . . . . yes
N(4) C(14) C(18) C(17) 178(1) . . . . yes
N(4) C(18) C(14) C(13) 12(1) . . . . yes
N(4) C(18) C(14) C(15) -178(1) . . . . yes
N(4) C(18) C(17) C(16) 0(2) . . . . yes
N(5) N(2) Cu(1) N(11) 12.1(6) . . . . yes
N(5) N(2) C(2) C(1) -176(1) . . . . yes
N(5) N(2) C(2) C(3) 0(2) . . . . yes
N(5) N(2) C(2) C(6) -1(1) . . . . yes
N(5) N(2) C(6) C(2) 178(1) . . . . yes
N(5) N(2) C(6) C(5) 177(2) . . . . yes
N(5) C(6) N(2) C(2) -178(1) . . . . yes
N(5) C(6) C(2) C(1) 9(2) . . . . yes
N(5) C(6) C(2) C(3) -177(1) . . . . yes
N(5) C(6) C(5) C(4) 178(1) . . . . yes
N(6) C(12) N(3) C(8) -177(1) . . . . yes
N(6) C(12) C(11) C(10) 179(1) . . . . yes
N(11) Cu(1) N(1) C(1) 167(11) . . . . yes
N(11) Cu(1) N(1) C(7) 45(11) . . . . yes
N(11) Cu(1) N(1) C(13) -72(11) . . . . yes
N(11) Cu(1) N(2) C(2) -171.5(7) . . . . yes
N(11) Cu(1) N(2) C(6) 15(1) . . . . yes
N(11) Cu(1) N(3) C(8) -158.9(8) . . . . yes
N(11) Cu(1) N(3) C(12) 25(1) . . . . yes
N(11) Cu(1) N(4) C(14) -175.8(8) . . . . yes
N(11) Cu(1) N(4) C(18) 9(1) . . . . yes
C(1) N(1) C(7) C(8) -70(1) . . . . yes
C(1) N(1) C(13) C(14) 151.7(9) . . . . yes
C(1) C(2) N(2) C(6) -175.4(9) . . . . yes
C(1) C(2) C(3) C(4) 175(1) . . . . yes
C(1) C(2) C(6) C(5) -173(1) . . . . yes
C(2) N(2) N(5) C(6) 1(1) . . . . yes
C(2) N(2) C(6) C(5) -1(1) . . . . yes
C(2) C(1) N(1) C(7) 156.3(9) . . . . yes
C(2) C(1) N(1) C(13) -79(1) . . . . yes
C(2) C(3) C(4) C(5) 0(2) . . . . yes
C(2) C(6) C(5) C(4) 0(1) . . . . yes
C(3) C(2) N(2) C(6) 0(1) . . . . yes
C(3) C(2) C(6) C(5) 0(1) . . . . yes
C(3) C(4) C(5) C(6) 0(2) . . . . yes
C(4) C(3) C(2) C(6) 0(1) . . . . yes
C(7) N(1) C(13) C(14) -82(1) . . . . yes
C(7) C(8) N(3) C(12) 179(1) . . . . yes
C(7) C(8) C(9) C(10) 178(1) . . . . yes
C(8) N(3) C(12) C(11) 1(1) . . . . yes
C(8) C(7) N(1) C(13) 165.8(9) . . . . yes
C(8) C(9) C(10) C(11) 2(2) . . . . yes
C(9) C(8) N(3) C(12) -1(1) . . . . yes
C(9) C(10) C(11) C(12) -2(2) . . . . yes
C(13) C(14) N(4) C(18) -172(1) . . . . yes
C(13) C(14) C(15) C(16) 173(1) . . . . yes
C(13) C(14) C(18) C(17) -168(1) . . . . yes
C(14) N(4) C(18) C(17) -1(1) . . . . yes
C(14) C(15) C(16) C(17) -1(2) . . . . yes
C(14) C(18) C(17) C(16) -1(2) . . . . yes
C(15) C(14) N(4) C(18) 2(1) . . . . yes
C(15) C(14) C(18) C(17) 0(1) . . . . yes
C(15) C(16) C(17) C(18) 1(3) . . . . yes
C(16) C(15) C(14) C(18) 0(1) . . . . yes
C(16) C(15) C(14) C(18) 0(1) . . . . yes
